data_8106846
loop_
_publ_author_name
'Barakat, Assem'
'Shivalingegowda, Naveen'
'Renuka, Nagamallu'
'Kariyappa, Ajay Kumar'
'Abdoh, Muneer'
'Warad, Ismail'
'Lokanath, Neratur Krishnappagowda'

_publ_section_title
;
 Crystal structure of
 3-(thiophen-2-yl)-5-(p-tolyl)-4,5-dihydro-1H-pyrazole-1-carboxamide
;
_journal_issue 1
_journal_name_full 'Zeitschrift f\"ur Kristallographie - New Crystal Structures'
_journal_page_first 267
_journal_page_last 269
_journal_paper_doi 10.1515/ncrs-2015-0116
_journal_volume 231
_journal_year 2016
_chemical_compound_source 'see text'
_chemical_formula_moiety 'C15 H15 N3 O S'
_chemical_formula_sum 'C15 H15 N3 O S'
_chemical_formula_weight 285.37
_space_group_IT_number 14
_space_group_name_Hall '-P 2yn'
_space_group_name_H-M_alt 'P 1 21/n 1'
_symmetry_cell_setting monoclinic
_symmetry_Int_Tables_number 14
_symmetry_space_group_name_Hall '-P 2yn'
_symmetry_space_group_name_H-M 'P 1 21/n 1'
_atom_sites_solution_hydrogens geom
_atom_sites_solution_primary direct
_atom_sites_solution_secondary difmap
_cell_angle_alpha 90
_cell_angle_beta 107.442(2)
_cell_angle_gamma 90
_cell_formula_units_Z 4
_cell_length_a 10.2852(5)
_cell_length_b 10.1649(5)
_cell_length_c 14.7694(8)
_cell_measurement_reflns_used 2414
_cell_measurement_temperature 296
_cell_measurement_theta_max 64.49
_cell_measurement_theta_min 4.66
_cell_volume 1473.11(13)
_computing_cell_refinement 'SAINT [11]'
_computing_data_collection 'Apex2 [11]'
_computing_data_reduction SAINT
_computing_molecular_graphics 'Mercury [13]'
_computing_publication_material 'Mercury [13]'
_computing_structure_refinement 'SHELXL-2008 [12]'
_computing_structure_solution 'SHELXS-2008 [12]'
_diffrn_ambient_temperature 296
_diffrn_detector_area_resol_mean 18.4
_diffrn_measured_fraction_theta_full 0.979
_diffrn_measured_fraction_theta_max 0.979
_diffrn_measurement_device_type 'Bruker X8 Proteum'
_diffrn_measurement_method '\\\f and \\\w scans'
_diffrn_radiation_monochromator graphite
_diffrn_radiation_probe x-ray
_diffrn_radiation_source 'Bruker MicroStar microfocus rotating anode'
_diffrn_radiation_type CuK\a
_diffrn_radiation_wavelength 1.54178
_diffrn_reflns_av_R_equivalents 0.0409
_diffrn_reflns_av_sigmaI/netI 0.0369
_diffrn_reflns_limit_h_max 11
_diffrn_reflns_limit_h_min -10
_diffrn_reflns_limit_k_max 11
_diffrn_reflns_limit_k_min -11
_diffrn_reflns_limit_l_max 17
_diffrn_reflns_limit_l_min -17
_diffrn_reflns_number 10384
_diffrn_reflns_reduction_process
;
;
_diffrn_reflns_theta_full 64.49
_diffrn_reflns_theta_max 64.49
_diffrn_reflns_theta_min 4.66
_exptl_absorpt_coefficient_mu 1.942
_exptl_absorpt_correction_T_max 0.664
_exptl_absorpt_correction_T_min 0.622
_exptl_absorpt_correction_type multi-scan
_exptl_absorpt_process_details 'SADABS [11]'
_exptl_crystal_colour Yellow
_exptl_crystal_density_diffrn 1.287
_exptl_crystal_density_method 'Not Measured'
_exptl_crystal_description Rectangle
_exptl_crystal_F_000 600
_exptl_crystal_size_max 0.270
_exptl_crystal_size_mid 0.250
_exptl_crystal_size_min 0.230
_refine_diff_density_max 0.324
_refine_diff_density_min -0.290
_refine_diff_density_rms 0.079
_refine_ls_extinction_coef 0.0092(12)
_refine_ls_extinction_expression FC^*^=KFC[1+0.001XFC^2^\L^3^/SIN(2\Q)]^-1/4^
_refine_ls_extinction_method shelxl
_refine_ls_goodness_of_fit_ref 1.068
_refine_ls_hydrogen_treatment constr
_refine_ls_matrix_type full
_refine_ls_number_parameters 183
_refine_ls_number_reflns 2414
_refine_ls_number_restraints 0
_refine_ls_restrained_S_all 1.068
_refine_ls_R_factor_all 0.0480
_refine_ls_R_factor_gt 0.0449
_refine_ls_shift/su_max 0.001
_refine_ls_shift/su_mean 0.000
_refine_ls_structure_factor_coef Fsqd
_refine_ls_weighting_details 'calc w=1/[\s^2^(Fo^2^)+(0.0749P)^2^+0.2683P] where P=(Fo^2^+2Fc^2^)/3'
_refine_ls_weighting_scheme calc
_refine_ls_wR_factor_gt 0.1241
_refine_ls_wR_factor_ref 0.1275
_reflns_number_gt 2181
_reflns_number_total 2414
_reflns_threshold_expression I>2\s(I)
_cod_data_source_file suppl_ncrs-2015-0116_suppl.cif
_cod_data_source_block 1
_cod_depositor_comments
;
The following automatic conversions were performed:

data item '_symmetry_cell_setting' value 'Monoclinic' was changed to
'monoclinic' in accordance with the built-in table derived from the
CIF Core dictionary named 'cif_core.dic' version 2.4.5 last updated
on 2014-11-21.

Automatic conversion script
Id: cif_fix_values 8738 2021-04-28 16:35:53Z antanas 
;
_cod_original_cell_volume 1473.12(13)
_cod_original_sg_symbol_H-M 'P 21/n'
_cod_database_code 8106846

loop_
_symmetry_equiv_pos_site_id
_symmetry_equiv_pos_as_xyz
1 x,y,z
2 1/2-x,1/2+y,1/2-z
3 -x,-y,-z
4 1/2+x,1/2-y,1/2+z

loop_
_atom_site_aniso_label
_atom_site_aniso_U_11
_atom_site_aniso_U_22
_atom_site_aniso_U_33
_atom_site_aniso_U_23
_atom_site_aniso_U_13
_atom_site_aniso_U_12
S1 0.0692(4) 0.0719(4) 0.0950(5) 0.0127(3) 0.0427(3) 0.0020(2)
O12 0.0451(7) 0.0690(8) 0.0546(7) 0.0113(6) 0.0107(5) 0.0074(6)
N7 0.0450(8) 0.0571(8) 0.0464(7) 0.0042(6) 0.0139(6) 0.0018(6)
N8 0.0431(8) 0.0676(9) 0.0435(7) 0.0120(6) 0.0119(6) 0.0085(6)
N13 0.0564(9) 0.0947(13) 0.0655(10) 0.0365(9) 0.0174(8) 0.0166(9)
C2 0.0458(9) 0.0488(9) 0.0508(9) -0.0071(7) 0.0131(7) -0.0022(7)
C3 0.0527(10) 0.0653(12) 0.0663(11) -0.0013(9) 0.0179(9) 0.0097(9)
C4 0.0533(12) 0.0760(14) 0.0909(15) -0.0045(12) 0.0204(11) 0.0121(10)
C5 0.0566(13) 0.0817(15) 0.1153(19) -0.0085(14) 0.0425(13) -0.0021(11)
C6 0.0439(9) 0.0459(9) 0.0431(8) -0.0022(7) 0.0094(7) -0.0004(7)
C9 0.0421(9) 0.0501(9) 0.0418(8) 0.0054(7) 0.0100(7) -0.0004(7)
C10 0.0470(9) 0.0489(9) 0.0481(9) 0.0057(7) 0.0119(7) 0.0040(7)
C11 0.0502(10) 0.0517(10) 0.0428(8) 0.0038(7) 0.0086(7) 0.0053(8)
C14 0.0414(8) 0.0470(9) 0.0407(8) 0.0072(6) 0.0071(7) 0.0033(7)
C15 0.0644(12) 0.0661(12) 0.0666(11) -0.0108(9) 0.0291(10) -0.0161(9)
C16 0.0816(15) 0.0845(15) 0.0731(13) -0.0135(11) 0.0434(12) -0.0109(12)
C17 0.0752(13) 0.0612(11) 0.0450(9) -0.0007(8) 0.0106(9) 0.0076(10)
C18 0.0568(11) 0.0537(10) 0.0564(10) -0.0011(8) 0.0002(8) -0.0018(8)
C19 0.0455(9) 0.0552(10) 0.0559(9) 0.0023(8) 0.0098(8) -0.0019(8)
C20 0.119(2) 0.0823(16) 0.0601(12) -0.0142(11) 0.0250(13) 0.0080(14)

loop_
_atom_site_label
_atom_site_type_symbol
_atom_site_thermal_displace_type
_atom_site_fract_x
_atom_site_fract_y
_atom_site_fract_z
_atom_site_occupancy
_atom_site_U_iso_or_equiv
_atom_site_calc_flag
_atom_site_refinement_flags
_atom_site_disorder_assembly
_atom_site_disorder_group
S1 S Uani 0.31255(6) 0.68794(6) 0.87174(4) 1.000 0.0747(3) d . . .
O12 O Uani 0.94727(12) 0.58845(13) 0.88704(8) 1.000 0.0572(4) d . . .
N7 N Uani 0.60020(14) 0.64682(14) 0.85632(9) 1.000 0.0495(4) d . . .
N8 N Uani 0.72386(15) 0.63627(15) 0.83688(10) 1.000 0.0516(5) d . . .
N13 N Uani 0.81209(17) 0.5185(2) 0.97393(12) 1.000 0.0724(6) d . . .
C2 C Uani 0.39134(17) 0.76665(17) 0.79982(12) 1.000 0.0488(5) d . . .
C3 C Uani 0.3078(2) 0.8608(2) 0.74597(14) 1.000 0.0614(6) d . . .
C4 C Uani 0.1803(2) 0.8669(2) 0.76353(18) 1.000 0.0737(8) d . . .
C5 C Uani 0.1691(2) 0.7804(3) 0.8288(2) 1.000 0.0809(9) d . . .
C6 C Uani 0.52716(16) 0.73182(16) 0.79849(11) 1.000 0.0451(5) d . . .
C9 C Uani 0.72875(16) 0.71268(17) 0.75257(11) 1.000 0.0452(5) d . . .
C10 C Uani 0.59610(17) 0.79218(17) 0.73209(12) 1.000 0.0485(5) d . . .
C11 C Uani 0.83488(18) 0.58035(17) 0.90008(11) 1.000 0.0494(5) d . . .
C14 C Uani 0.73776(16) 0.62302(16) 0.67339(11) 1.000 0.0442(5) d . . .
C15 C Uani 0.8413(2) 0.6362(2) 0.63296(14) 1.000 0.0636(7) d . . .
C16 C Uani 0.8494(2) 0.5531(2) 0.56062(16) 1.000 0.0753(8) d . . .
C17 C Uani 0.7566(2) 0.4540(2) 0.52721(13) 1.000 0.0621(6) d . . .
C18 C Uani 0.6525(2) 0.44157(19) 0.56741(13) 1.000 0.0593(6) d . . .
C19 C Uani 0.64259(18) 0.52439(18) 0.63907(13) 1.000 0.0534(5) d . . .
C20 C Uani 0.7671(3) 0.3620(3) 0.44916(16) 1.000 0.0875(9) d . . .
H3 H Uiso 0.33220 0.91460 0.70280 1.000 0.0740 c R . .
H4 H Uiso 0.11140 0.92510 0.73280 1.000 0.0880 c R . .
H5 H Uiso 0.09180 0.77160 0.84850 1.000 0.0970 c R . .
H9 H Uiso 0.80720 0.77240 0.76980 1.000 0.0540 c R . .
H10A H Uiso 0.61470 0.88480 0.74580 1.000 0.0580 c R . .
H10B H Uiso 0.54100 0.78240 0.66650 1.000 0.0580 c R . .
H13A H Uiso 0.87840 0.48120 1.01590 1.000 0.0870 c R . .
H13B H Uiso 0.73120 0.51600 0.97930 1.000 0.0870 c R . .
H15 H Uiso 0.90650 0.70160 0.65440 1.000 0.0760 c R . .
H16 H Uiso 0.91980 0.56470 0.53390 1.000 0.0900 c R . .
H18 H Uiso 0.58760 0.37600 0.54580 1.000 0.0710 c R . .
H19 H Uiso 0.57100 0.51390 0.66470 1.000 0.0640 c R . .
H20A H Uiso 0.76510 0.41210 0.39370 1.000 0.1310 c R . .
H20B H Uiso 0.69170 0.30170 0.43420 1.000 0.1310 c R . .
H20C H Uiso 0.85100 0.31370 0.47010 1.000 0.1310 c R . .

loop_
_atom_type_symbol
_atom_type_description
_atom_type_scat_dispersion_real
_atom_type_scat_dispersion_imag
_atom_type_scat_source
C C 0.0181 0.0091 ' International Tables Vol C Tables 4.2.6.8 and 6.1.1.4'
H H 0.0000 0.0000 ' International Tables Vol C Tables 4.2.6.8 and 6.1.1.4'
N N 0.0311 0.0180 ' International Tables Vol C Tables 4.2.6.8 and 6.1.1.4'
O O 0.0492 0.0322 ' International Tables Vol C Tables 4.2.6.8 and 6.1.1.4'
S S 0.3331 0.5567 ' International Tables Vol C Tables 4.2.6.8 and 6.1.1.4'

loop_
_geom_angle_atom_site_label_1
_geom_angle_atom_site_label_2
_geom_angle_atom_site_label_3
_geom_angle
_geom_angle_site_symmetry_1
_geom_angle_site_symmetry_2
_geom_angle_site_symmetry_3
_geom_angle_publ_flag
C2 S1 C5 91.68(11) . . . yes
N8 N7 C6 107.65(14) . . . yes
N7 N8 C9 113.40(13) . . . yes
N7 N8 C11 121.42(14) . . . yes
C9 N8 C11 124.17(15) . . . yes
H13A N13 H13B 120.00 . . . no
C11 N13 H13A 120.00 . . . no
C11 N13 H13B 120.00 . . . no
S1 C2 C3 110.79(15) . . . yes
S1 C2 C6 122.12(13) . . . yes
C3 C2 C6 127.09(17) . . . no
C2 C3 C4 112.29(18) . . . no
C3 C4 C5 112.9(2) . . . no
S1 C5 C4 112.31(17) . . . yes
N7 C6 C10 114.30(15) . . . yes
N7 C6 C2 121.95(15) . . . yes
C2 C6 C10 123.73(15) . . . no
N8 C9 C10 100.92(13) . . . yes
N8 C9 C14 111.14(14) . . . yes
C10 C9 C14 115.02(14) . . . no
C6 C10 C9 102.81(13) . . . no
N8 C11 N13 115.99(17) . . . yes
O12 C11 N13 124.13(17) . . . yes
O12 C11 N8 119.89(15) . . . yes
C9 C14 C15 120.92(16) . . . no
C9 C14 C19 121.33(15) . . . no
C15 C14 C19 117.75(16) . . . no
C14 C15 C16 120.64(19) . . . no
C15 C16 C17 121.9(2) . . . no
C16 C17 C20 121.8(2) . . . no
C16 C17 C18 117.31(18) . . . no
C18 C17 C20 120.9(2) . . . no
C17 C18 C19 121.37(18) . . . no
C14 C19 C18 121.01(18) . . . no
C2 C3 H3 124.00 . . . no
C4 C3 H3 124.00 . . . no
C3 C4 H4 123.00 . . . no
C5 C4 H4 124.00 . . . no
S1 C5 H5 124.00 . . . no
C4 C5 H5 124.00 . . . no
N8 C9 H9 110.00 . . . no
C10 C9 H9 110.00 . . . no
C14 C9 H9 110.00 . . . no
C6 C10 H10A 111.00 . . . no
C6 C10 H10B 111.00 . . . no
C9 C10 H10A 111.00 . . . no
C9 C10 H10B 111.00 . . . no
H10A C10 H10B 109.00 . . . no
C14 C15 H15 120.00 . . . no
C16 C15 H15 120.00 . . . no
C15 C16 H16 119.00 . . . no
C17 C16 H16 119.00 . . . no
C17 C18 H18 119.00 . . . no
C19 C18 H18 119.00 . . . no
C14 C19 H19 120.00 . . . no
C18 C19 H19 119.00 . . . no
C17 C20 H20A 110.00 . . . no
C17 C20 H20B 109.00 . . . no
C17 C20 H20C 109.00 . . . no
H20A C20 H20B 109.00 . . . no
H20A C20 H20C 109.00 . . . no
H20B C20 H20C 109.00 . . . no

loop_
_geom_bond_atom_site_label_1
_geom_bond_atom_site_label_2
_geom_bond_distance
_geom_bond_site_symmetry_1
_geom_bond_site_symmetry_2
_geom_bond_publ_flag
S1 C2 1.7150(19) . . yes
S1 C5 1.703(3) . . yes
O12 C11 1.230(2) . . yes
N7 N8 1.389(2) . . yes
N7 C6 1.287(2) . . yes
N8 C9 1.481(2) . . yes
N8 C11 1.364(2) . . yes
N13 C11 1.339(2) . . yes
N13 H13B 0.8600 . . no
N13 H13A 0.8600 . . no
C2 C3 1.370(3) . . no
C2 C6 1.447(3) . . no
C3 C4 1.412(3) . . no
C4 C5 1.335(4) . . no
C6 C10 1.503(2) . . no
C9 C14 1.507(2) . . no
C9 C10 1.536(2) . . no
C14 C19 1.387(2) . . no
C14 C15 1.375(3) . . no
C15 C16 1.384(3) . . no
C16 C17 1.374(3) . . no
C17 C18 1.377(3) . . no
C17 C20 1.513(3) . . no
C18 C19 1.380(3) . . no
C3 H3 0.9300 . . no
C4 H4 0.9300 . . no
C5 H5 0.9300 . . no
C9 H9 0.9800 . . no
C10 H10A 0.9700 . . no
C10 H10B 0.9700 . . no
C15 H15 0.9300 . . no
C16 H16 0.9300 . . no
C18 H18 0.9300 . . no
C19 H19 0.9300 . . no
C20 H20A 0.9600 . . no
C20 H20B 0.9600 . . no
C20 H20C 0.9600 . . no

loop_
_geom_hbond_atom_site_label_D
_geom_hbond_atom_site_label_H
_geom_hbond_atom_site_label_A
_geom_hbond_distance_DH
_geom_hbond_distance_HA
_geom_hbond_distance_DA
_geom_hbond_angle_DHA
_geom_hbond_site_symmetry_A
_geom_hbond_publ_flag
N13 H13A O12 0.8600 2.0600 2.912(2) 172.00 3_767 yes
N13 H13B N7 0.8600 2.3300 2.683(2) 105.00 . yes
C5 H5 O12 0.9300 2.5500 3.306(3) 139.00 1_455 yes

loop_
_geom_torsion_atom_site_label_1
_geom_torsion_atom_site_label_2
_geom_torsion_atom_site_label_3
_geom_torsion_atom_site_label_4
_geom_torsion
_geom_torsion_site_symmetry_1
_geom_torsion_site_symmetry_2
_geom_torsion_site_symmetry_3
_geom_torsion_site_symmetry_4
_geom_torsion_publ_flag
C5 S1 C2 C3 0.37(17) . . . . no
C5 S1 C2 C6 -178.64(17) . . . . no
C2 S1 C5 C4 -0.2(2) . . . . no
C6 N7 N8 C9 -5.67(18) . . . . no
C6 N7 N8 C11 163.27(15) . . . . no
N8 N7 C6 C2 -179.83(15) . . . . no
N8 N7 C6 C10 -0.96(19) . . . . no
C11 N8 C9 C14 78.3(2) . . . . no
C9 N8 C11 N13 177.85(16) . . . . no
N7 N8 C11 O12 -170.01(15) . . . . no
N7 N8 C9 C10 9.28(17) . . . . no
C11 N8 C9 C10 -159.30(15) . . . . no
N7 N8 C11 N13 10.1(2) . . . . no
N7 N8 C9 C14 -113.17(15) . . . . no
C9 N8 C11 O12 -2.3(3) . . . . no
C3 C2 C6 N7 175.78(18) . . . . no
C6 C2 C3 C4 178.52(18) . . . . no
C3 C2 C6 C10 -3.0(3) . . . . no
S1 C2 C6 N7 -5.4(2) . . . . no
S1 C2 C6 C10 175.86(13) . . . . no
S1 C2 C3 C4 -0.4(2) . . . . no
C2 C3 C4 C5 0.3(3) . . . . no
C3 C4 C5 S1 0.0(3) . . . . no
C2 C6 C10 C9 -174.53(15) . . . . no
N7 C6 C10 C9 6.62(19) . . . . no
C10 C9 C14 C15 121.31(18) . . . . no
C10 C9 C14 C19 -58.9(2) . . . . no
N8 C9 C14 C19 55.0(2) . . . . no
N8 C9 C10 C6 -8.71(16) . . . . no
C14 C9 C10 C6 110.99(15) . . . . no
N8 C9 C14 C15 -124.82(18) . . . . no
C9 C14 C15 C16 179.65(18) . . . . no
C19 C14 C15 C16 -0.1(3) . . . . no
C9 C14 C19 C18 -179.14(16) . . . . no
C15 C14 C19 C18 0.6(3) . . . . no
C14 C15 C16 C17 -0.8(3) . . . . no
C15 C16 C17 C18 1.2(3) . . . . no
C15 C16 C17 C20 -179.0(2) . . . . no
C16 C17 C18 C19 -0.7(3) . . . . no
C20 C17 C18 C19 179.5(2) . . . . no
C17 C18 C19 C14 -0.2(3) . . . . no
